data_2234823
loop_
_publ_author_name
'Deng, Hui'
'He, Xixin'
'Xu, Yujuan'
'Hu, Xiaopeng'

_publ_section_title
;
 Oxyresveratrol from Mulberry as a dihydrate
;
_journal_coeditor_code TK5080
_journal_issue 5
_journal_name_full 'Acta Crystallographica Section E'
_journal_page_first o1318
_journal_page_last o1319
_journal_paper_doi 10.1107/S1600536812014018
_journal_volume 68
_journal_year 2012
_chemical_formula_iupac 'C14 H12 O4, 2H2 O'
_chemical_formula_moiety 'C14 H12 O4, 2(H2 O1)'
_chemical_formula_sum 'C14 H16 O6'
_chemical_formula_weight 280.27
_chemical_name_common oxyresveratrol
_chemical_name_systematic
;
4-[(<i>E</i>)-2-(3,5-dihydroxyphenyl)ethenyl]benzene-1,3-diol dihydrate
;
_space_group_IT_number 2
_symmetry_cell_setting triclinic
_symmetry_space_group_name_Hall '-P 1'
_symmetry_space_group_name_H-M 'P -1'
_atom_sites_solution_hydrogens geom
_atom_sites_solution_primary direct
_atom_sites_solution_secondary difmap
_audit_creation_method SHELXL-97
_cell_angle_alpha 72.533(7)
_cell_angle_beta 78.686(6)
_cell_angle_gamma 79.651(7)
_cell_formula_units_Z 2
_cell_length_a 6.6523(5)
_cell_length_b 9.2005(9)
_cell_length_c 11.5294(8)
_cell_measurement_reflns_used 2627
_cell_measurement_temperature 293(2)
_cell_measurement_theta_max 71.3203
_cell_measurement_theta_min 4.0633
_cell_volume 654.51(10)
_computing_cell_refinement
;
CrysAlis PRO (Agilent, 2010)
;
_computing_data_collection
;
CrysAlis PRO (Agilent, 2010)
;
_computing_data_reduction
;
CrysAlis PRO (Agilent, 2010)
;
_computing_molecular_graphics 'SHELXTL (Sheldrick, 2008)'
_computing_publication_material 'publCIF (Westrip, 2010)'
_computing_structure_refinement 'SHELXTL (Sheldrick, 2008)'
_computing_structure_solution 'SHELXTL (Sheldrick, 2008)'
_diffrn_ambient_temperature 293(2)
_diffrn_detector_area_resol_mean 8.2417
_diffrn_measured_fraction_theta_full 0.996
_diffrn_measured_fraction_theta_max 0.996
_diffrn_measurement_device_type 'Agilent Xcalibur Onyx Nova'
_diffrn_measurement_method '\w scans'
_diffrn_radiation_monochromator mirror
_diffrn_radiation_source 'Nova (Cu) X-ray Source'
_diffrn_radiation_type CuK\a
_diffrn_radiation_wavelength 1.54178
_diffrn_reflns_av_R_equivalents 0.0222
_diffrn_reflns_av_sigmaI/netI 0.0266
_diffrn_reflns_limit_h_max 8
_diffrn_reflns_limit_h_min -7
_diffrn_reflns_limit_k_max 8
_diffrn_reflns_limit_k_min -10
_diffrn_reflns_limit_l_max 13
_diffrn_reflns_limit_l_min -13
_diffrn_reflns_number 4145
_diffrn_reflns_theta_full 66.59
_diffrn_reflns_theta_max 66.59
_diffrn_reflns_theta_min 4.07
_exptl_absorpt_coefficient_mu 0.945
_exptl_absorpt_correction_T_max 0.8335
_exptl_absorpt_correction_T_min 0.7036
_exptl_absorpt_correction_type multi-scan
_exptl_absorpt_process_details
;
(CrysAlis PRO; Agilent, 2010)
;
_exptl_crystal_colour colourless
_exptl_crystal_density_diffrn 1.422
_exptl_crystal_density_method 'not measured'
_exptl_crystal_description block
_exptl_crystal_F_000 296
_exptl_crystal_size_max 0.40
_exptl_crystal_size_mid 0.30
_exptl_crystal_size_min 0.20
_refine_diff_density_max 0.504
_refine_diff_density_min -0.443
_refine_ls_extinction_method none
_refine_ls_goodness_of_fit_ref 1.126
_refine_ls_hydrogen_treatment mixed
_refine_ls_matrix_type full
_refine_ls_number_parameters 197
_refine_ls_number_reflns 2297
_refine_ls_number_restraints 5
_refine_ls_restrained_S_all 1.125
_refine_ls_R_factor_all 0.0501
_refine_ls_R_factor_gt 0.0423
_refine_ls_shift/su_max 0.000
_refine_ls_shift/su_mean 0.000
_refine_ls_structure_factor_coef Fsqd
_refine_ls_weighting_details 'calc w=1/[\s^2^(Fo^2^)+(0.0810P)^2^+0.1760P] where P=(Fo^2^+2Fc^2^)/3'
_refine_ls_weighting_scheme calc
_refine_ls_wR_factor_gt 0.1216
_refine_ls_wR_factor_ref 0.1411
_reflns_number_gt 2002
_reflns_number_total 2297
_reflns_threshold_expression I>2\s(I)
_cod_data_source_file tk5080.cif
_cod_data_source_block I
_cod_original_cell_volume 654.51(9)
_cod_database_code 2234823
_cod_database_fobs_code 2234823

loop_
_symmetry_equiv_pos_as_xyz
'x, y, z'
'-x, -y, -z'

loop_
_atom_site_type_symbol
_atom_site_label
_atom_site_fract_x
_atom_site_fract_y
_atom_site_fract_z
_atom_site_U_iso_or_equiv
_atom_site_adp_type
_atom_site_calc_flag
_atom_site_refinement_flags
_atom_site_occupancy
_atom_site_symmetry_multiplicity
C C1 -0.1126(3) 0.9054(2) 0.76812(16) 0.0253(4) Uani d . 1 1
C C2 -0.2896(3) 0.8772(2) 0.85658(16) 0.0251(4) Uani d . 1 1
C C3 -0.4773(3) 0.9699(2) 0.84350(16) 0.0260(4) Uani d . 1 1
H H3 -0.5945 0.9490 0.9051 0.031 Uiso calc R 1 1
C C4 -0.4925(3) 1.0933(2) 0.73988(17) 0.0270(4) Uani d . 1 1
C C5 -0.3191(3) 1.1277(2) 0.65217(18) 0.0304(4) Uani d . 1 1
H H5 -0.3286 1.2143 0.5825 0.036 Uiso calc R 1 1
C C6 -0.1329(3) 1.0347(2) 0.66730(17) 0.0291(4) Uani d . 1 1
H H6 -0.0149 1.0594 0.6073 0.035 Uiso calc R 1 1
C C7 0.0785(3) 0.7976(2) 0.78124(16) 0.0265(4) Uani d . 1 1
H H7 0.0724 0.7073 0.8482 0.032 Uiso calc R 1 1
C C8 0.2599(3) 0.8143(2) 0.70802(17) 0.0266(4) Uani d . 1 1
H H8 0.2682 0.9072 0.6438 0.032 Uiso calc R 1 1
C C9 0.4478(3) 0.7025(2) 0.71754(16) 0.0241(4) Uani d . 1 1
C C10 0.6184(3) 0.7319(2) 0.62552(16) 0.0258(4) Uani d . 1 1
H H10 0.6122 0.8242 0.5605 0.031 Uiso calc R 1 1
C C11 0.7979(3) 0.6264(2) 0.62855(16) 0.0257(4) Uani d . 1 1
C C12 0.8084(3) 0.4895(2) 0.72244(17) 0.0273(4) Uani d . 1 1
H H12 0.9292 0.4163 0.7238 0.033 Uiso calc R 1 1
C C13 0.6385(3) 0.4623(2) 0.81404(16) 0.0260(4) Uani d . 1 1
C C14 0.4594(3) 0.5662(2) 0.81327(16) 0.0257(4) Uani d . 1 1
H H14 0.3454 0.5451 0.8771 0.031 Uiso calc R 1 1
O O1 -0.27079(18) 0.75380(14) 0.95877(12) 0.0298(3) Uani d . 1 1
H H1 -0.3888 0.7321 0.9944 0.045 Uiso calc R 1 1
O O2 -0.68101(19) 1.17941(15) 0.72308(13) 0.0352(4) Uani d . 1 1
H H2 -0.6634 1.2691 0.6802 0.053 Uiso calc R 1 1
O O3 0.95691(19) 0.66150(15) 0.53537(12) 0.0316(3) Uani d . 1 1
H H3A 1.0617 0.5971 0.5509 0.047 Uiso calc R 1 1
O O4 0.64072(19) 0.32934(15) 0.90904(12) 0.0330(4) Uani d . 1 1
H H4 0.7589 0.2786 0.9044 0.049 Uiso calc R 1 1
O O5 0.01297(19) 0.14910(15) 0.92354(12) 0.0318(3) Uani d D 1 1
H H5A 0.085(3) 0.187(3) 0.963(2) 0.048 Uiso d D 1 1
H H5B 0.095(3) 0.148(3) 0.8524(14) 0.048 Uiso d D 1 1
O O6 0.67051(19) 0.52209(15) 0.40983(12) 0.0300(3) Uani d D 1 1
H H6A 0.637(4) 0.490(3) 0.3506(17) 0.045 Uiso d D 1 1
H H6B 0.701(7) 0.618(2) 0.394(4) 0.045 Uiso d PD 0.50 1
H H6C 0.565(6) 0.513(6) 0.472(3) 0.045 Uiso d PD 0.50 1

loop_
_atom_site_aniso_label
_atom_site_aniso_U_11
_atom_site_aniso_U_22
_atom_site_aniso_U_33
_atom_site_aniso_U_12
_atom_site_aniso_U_13
_atom_site_aniso_U_23
C1 0.0192(9) 0.0256(9) 0.0278(9) -0.0011(7) -0.0025(7) -0.0043(7)
C2 0.0202(8) 0.0243(9) 0.0270(9) -0.0018(6) -0.0028(7) -0.0025(7)
C3 0.0182(8) 0.0268(9) 0.0285(9) -0.0011(7) 0.0012(7) -0.0051(7)
C4 0.0187(8) 0.0261(9) 0.0322(9) 0.0029(7) -0.0031(7) -0.0057(7)
C5 0.0249(9) 0.0280(9) 0.0300(9) 0.0003(7) -0.0011(7) 0.0003(7)
C6 0.0190(8) 0.0307(10) 0.0301(9) -0.0006(7) 0.0017(7) -0.0023(8)
C7 0.0220(9) 0.0234(9) 0.0295(9) 0.0010(7) -0.0047(7) -0.0023(7)
C8 0.0217(9) 0.0224(9) 0.0314(9) 0.0006(7) -0.0037(7) -0.0034(7)
C9 0.0204(8) 0.0234(9) 0.0280(9) -0.0009(6) -0.0029(7) -0.0080(7)
C10 0.0211(9) 0.0239(9) 0.0290(9) -0.0010(7) -0.0025(7) -0.0042(7)
C11 0.0195(8) 0.0280(9) 0.0273(9) -0.0042(7) -0.0002(7) -0.0056(7)
C12 0.0182(8) 0.0271(9) 0.0318(10) 0.0018(7) -0.0029(7) -0.0043(7)
C13 0.0205(8) 0.0266(9) 0.0269(9) -0.0025(7) -0.0021(7) -0.0029(7)
C14 0.0175(8) 0.0303(9) 0.0261(9) -0.0009(7) 0.0003(7) -0.0066(7)
O1 0.0184(6) 0.0289(7) 0.0309(7) -0.0003(5) -0.0007(5) 0.0049(5)
O2 0.0210(7) 0.0280(7) 0.0427(8) 0.0060(5) -0.0017(6) 0.0036(6)
O3 0.0180(6) 0.0314(7) 0.0341(7) 0.0013(5) 0.0036(5) 0.0003(5)
O4 0.0189(6) 0.0316(7) 0.0333(7) 0.0035(5) 0.0022(5) 0.0059(6)
O5 0.0238(7) 0.0339(7) 0.0329(7) 0.0019(5) -0.0046(5) -0.0050(6)
O6 0.0239(7) 0.0299(7) 0.0343(8) -0.0026(5) -0.0023(5) -0.0078(6)

loop_
_atom_type_symbol
_atom_type_description
_atom_type_scat_dispersion_real
_atom_type_scat_dispersion_imag
_atom_type_scat_source
C C 0.0033 0.0016 'International Tables Vol C Tables 4.2.6.8 and 6.1.1.4'
H H 0.0000 0.0000 'International Tables Vol C Tables 4.2.6.8 and 6.1.1.4'
O O 0.0106 0.0060 'International Tables Vol C Tables 4.2.6.8 and 6.1.1.4'

loop_
_geom_angle_atom_site_label_1
_geom_angle_atom_site_label_2
_geom_angle_atom_site_label_3
_geom_angle
C6 C1 C2 116.74(16)
C6 C1 C7 123.22(15)
C2 C1 C7 119.97(16)
O1 C2 C3 120.45(15)
O1 C2 C1 117.62(15)
C3 C2 C1 121.93(16)
C4 C3 C2 119.39(16)
C4 C3 H3 120.3
C2 C3 H3 120.3
O2 C4 C3 119.43(15)
O2 C4 C5 120.23(16)
C3 C4 C5 120.32(16)
C6 C5 C4 119.44(17)
C6 C5 H5 120.3
C4 C5 H5 120.3
C5 C6 C1 122.11(16)
C5 C6 H6 118.9
C1 C6 H6 118.9
C8 C7 C1 126.20(16)
C8 C7 H7 116.9
C1 C7 H7 116.9
C7 C8 C9 126.05(17)
C7 C8 H8 117.0
C9 C8 H8 117.0
C10 C9 C14 119.21(15)
C10 C9 C8 118.39(16)
C14 C9 C8 122.38(15)
C11 C10 C9 120.38(16)
C11 C10 H10 119.8
C9 C10 H10 119.8
O3 C11 C12 122.21(15)
O3 C11 C10 117.25(16)
C12 C11 C10 120.51(16)
C13 C12 C11 118.52(16)
C13 C12 H12 120.7
C11 C12 H12 120.7
O4 C13 C14 117.15(15)
O4 C13 C12 120.98(15)
C14 C13 C12 121.86(16)
C13 C14 C9 119.49(15)
C13 C14 H14 120.3
C9 C14 H14 120.3
C2 O1 H1 109.5
C4 O2 H2 109.5
C11 O3 H3A 109.5
C13 O4 H4 109.5
H5A O5 H5B 104(2)
H6A O6 H6B 119(4)
H6A O6 H6C 109(4)
H6B O6 H6C 106(5)

loop_
_geom_bond_atom_site_label_1
_geom_bond_atom_site_label_2
_geom_bond_distance
C1 C6 1.399(3)
C1 C2 1.405(2)
C1 C7 1.468(2)
C2 O1 1.377(2)
C2 C3 1.387(2)
C3 C4 1.385(3)
C3 H3 0.9500
C4 O2 1.373(2)
C4 C5 1.391(3)
C5 C6 1.382(3)
C5 H5 0.9500
C6 H6 0.9500
C7 C8 1.335(3)
C7 H7 0.9500
C8 C9 1.469(2)
C8 H8 0.9500
C9 C10 1.397(2)
C9 C14 1.402(2)
C10 C11 1.396(2)
C10 H10 0.9500
C11 O3 1.359(2)
C11 C12 1.394(3)
C12 C13 1.389(2)
C12 H12 0.9500
C13 O4 1.376(2)
C13 C14 1.387(2)
C14 H14 0.9500
O1 H1 0.8400
O2 H2 0.8400
O3 H3A 0.8400
O4 H4 0.8400
O5 H5A 0.890(10)
O5 H5B 0.893(10)
O6 H6A 0.897(10)
O6 H6B 0.894(10)
O6 H6C 0.896(10)

loop_
_geom_hbond_atom_site_label_D
_geom_hbond_atom_site_label_H
_geom_hbond_atom_site_label_A
_geom_hbond_site_symmetry_A
_geom_hbond_distance_DH
_geom_hbond_distance_HA
_geom_hbond_distance_DA
_geom_hbond_angle_DHA
O1 H1 O4 2_567 0.84 1.90 2.7329(18) 173
O2 H2 O6 2_576 0.84 1.89 2.720(2) 171
O3 H3A O6 2_766 0.84 1.97 2.8045(19) 169
O4 H4 O5 1_655 0.84 1.89 2.7259(19) 170
O5 H5A O1 2_567 0.89(2) 1.90(2) 2.7879(19) 172(2)
O5 H5B O2 1_645 0.893(17) 1.884(18) 2.7449(19) 161(2)
O6 H6B O2 2_576 0.90(3) 1.95(3) 2.720(2) 143(4)
O6 H6C O6 2_666 0.90(4) 1.87(4) 2.7583(19) 172(5)

loop_
_geom_torsion_atom_site_label_1
_geom_torsion_atom_site_label_2
_geom_torsion_atom_site_label_3
_geom_torsion_atom_site_label_4
_geom_torsion
C6 C1 C2 O1 -177.63(15)
C7 C1 C2 O1 5.2(3)
C6 C1 C2 C3 1.8(3)
C7 C1 C2 C3 -175.39(16)
O1 C2 C3 C4 -179.97(16)
C1 C2 C3 C4 0.7(3)
C2 C3 C4 O2 175.96(16)
C2 C3 C4 C5 -2.6(3)
O2 C4 C5 C6 -176.49(17)
C3 C4 C5 C6 2.1(3)
C4 C5 C6 C1 0.5(3)
C2 C1 C6 C5 -2.3(3)
C7 C1 C6 C5 174.73(18)
C6 C1 C7 C8 6.8(3)
C2 C1 C7 C8 -176.28(18)
C1 C7 C8 C9 -176.59(16)
C7 C8 C9 C10 173.61(18)
C7 C8 C9 C14 -4.5(3)
C14 C9 C10 C11 0.3(3)
C8 C9 C10 C11 -177.84(16)
C9 C10 C11 O3 179.27(15)
C9 C10 C11 C12 0.9(3)
O3 C11 C12 C13 -179.80(16)
C10 C11 C12 C13 -1.5(3)
C11 C12 C13 O4 -179.83(16)
C11 C12 C13 C14 1.0(3)
O4 C13 C14 C9 -179.06(15)
C12 C13 C14 C9 0.2(3)
C10 C9 C14 C13 -0.8(3)
C8 C9 C14 C13 177.25(16)
